data_4063210
loop_
_publ_author_name
'Lee D. Henderson'
'Warren E. Piers'
'Geoffry J. Irvine'
'Robert McDonald'

_publ_section_title
;
 Anion Stability in Stannylium, Oxonium, and Silylium Salts of the
 Weakly Coordinating Anion [C~6~F~4~-1,2-{B(C6F5)2}2(\m-OCH3)]^-^
;
_journal_name_full Organometallics
_journal_page_first 340
_journal_page_last 345
_journal_paper_doi 10.1021/om010750x
_journal_volume 21
_journal_year 2002
_chemical_formula_sum 'C39 H24 B2 F24 O3'
_chemical_formula_weight 1018.20
_chemical_name_systematic
; 
 ? 
;
_space_group_IT_number 2
_symmetry_cell_setting triclinic
_symmetry_space_group_name_Hall '-P 1'
_symmetry_space_group_name_H-M 'P -1'
_atom_sites_solution_hydrogens geom
_atom_sites_solution_primary direct
_atom_sites_solution_secondary difmap
_audit_creation_method SHELXL-97
_cell_angle_alpha 76.633(3)
_cell_angle_beta 82.751(3)
_cell_angle_gamma 78.299(3)
_cell_formula_units_Z 2
_cell_length_a 11.8694(17)
_cell_length_b 12.8153(18)
_cell_length_c 13.527(2)
_cell_measurement_reflns_used 2984
_cell_measurement_temperature 193(2)
_cell_volume 1953.5(5)
_computing_cell_refinement 'Bruker SMART'
_computing_data_collection 'Bruker SMART'
_computing_data_reduction 'Bruker SHELXTL'
_computing_molecular_graphics 'Bruker SHELXTL'
_computing_publication_material 'Bruker SHELXTL'
_computing_structure_refinement 'SHELXL-97 (Sheldrick, 1997)'
_computing_structure_solution 'SHELXS-97 (Sheldrick, 1990)'
_diffrn_ambient_temperature 193(2)
_diffrn_measured_fraction_theta_full 0.910
_diffrn_measured_fraction_theta_max 0.910
_diffrn_measurement_device_type 'CCD area detector'
_diffrn_measurement_method 'phi and omega scans'
_diffrn_radiation_monochromator graphite
_diffrn_radiation_source 'fine-focus sealed tube'
_diffrn_radiation_type MoK\a
_diffrn_radiation_wavelength 0.71073
_diffrn_reflns_av_R_equivalents 0.0746
_diffrn_reflns_av_sigmaI/netI 0.1657
_diffrn_reflns_limit_h_max 14
_diffrn_reflns_limit_h_min -14
_diffrn_reflns_limit_k_max 16
_diffrn_reflns_limit_k_min -16
_diffrn_reflns_limit_l_max 16
_diffrn_reflns_limit_l_min -14
_diffrn_reflns_number 10552
_diffrn_reflns_theta_full 26.41
_diffrn_reflns_theta_max 26.41
_diffrn_reflns_theta_min 1.55
_exptl_absorpt_coefficient_mu 0.185
_exptl_absorpt_correction_T_max 0.9918
_exptl_absorpt_correction_T_min 0.9336
_exptl_absorpt_correction_type integration
_exptl_crystal_colour colorless
_exptl_crystal_density_diffrn 1.731
_exptl_crystal_density_method 'not measured'
_exptl_crystal_description prism
_exptl_crystal_F_000 1016
_exptl_crystal_size_max 0.46
_exptl_crystal_size_mid 0.29
_exptl_crystal_size_min 0.04
_refine_diff_density_max 0.382
_refine_diff_density_min -0.273
_refine_diff_density_rms 0.059
_refine_ls_extinction_method none
_refine_ls_goodness_of_fit_ref 0.932
_refine_ls_hydrogen_treatment mixed
_refine_ls_matrix_type full
_refine_ls_number_parameters 615
_refine_ls_number_reflns 7283
_refine_ls_number_restraints 0
_refine_ls_restrained_S_all 0.932
_refine_ls_R_factor_all 0.1810
_refine_ls_R_factor_gt 0.0653
_refine_ls_shift/su_max 0.001
_refine_ls_shift/su_mean 0.000
_refine_ls_structure_factor_coef Fsqd
_refine_ls_weighting_details 'calc w=1/[\s^2^(Fo^2^)+(0.0442P)^2^+0.0000P] where P=(Fo^2^+2Fc^2^)/3'
_refine_ls_weighting_scheme calc
_refine_ls_wR_factor_gt 0.1053
_refine_ls_wR_factor_ref 0.1373
_reflns_number_gt 3099
_reflns_number_total 7283
_reflns_threshold_expression >2sigma(I)
_cod_duplicate_entry 4060764
_cod_depositor_comments
;
The following automatic conversions were performed:
'_symmetry_cell_setting' value 'Triclinic' changed to 'triclinic'
according to '/home/saulius/struct/CIF-dictionaries/cif_core.dic'
dictionary named 'cif_core.dic' version 2.4.1 from 2010-06-29.

Automatic conversion script
Id: cif_fix_enum 1527 2010-12-29 10:47:43Z saulius 
;
_cod_original_sg_symbol_H-M P-1
_cod_database_code 4063210

loop_
_symmetry_equiv_pos_as_xyz
'x, y, z'
'-x, -y, -z'

loop_
_atom_site_label
_atom_site_type_symbol
_atom_site_fract_x
_atom_site_fract_y
_atom_site_fract_z
_atom_site_U_iso_or_equiv
_atom_site_adp_type
_atom_site_occupancy
_atom_site_symmetry_multiplicity
_atom_site_calc_flag
_atom_site_refinement_flags
_atom_site_disorder_assembly
_atom_site_disorder_group
O1 O 0.4037(3) 0.2693(3) 0.2369(3) 0.0496(10) Uani 1 1 d . . .
O2 O 0.4941(3) 0.3950(3) 0.2912(4) 0.0805(15) Uani 1 1 d . . .
C1 C 0.3876(6) 0.2868(5) 0.1301(5) 0.078(2) Uani 1 1 d . . .
H1A H 0.3826 0.2165 0.1137 0.093 Uiso 1 1 calc R . .
H1B H 0.3136 0.3371 0.1158 0.093 Uiso 1 1 calc R . .
C2 C 0.4790(6) 0.3312(7) 0.0662(5) 0.124(3) Uani 1 1 d . . .
H2A H 0.4644 0.3417 -0.0054 0.149 Uiso 1 1 calc R . .
H2B H 0.5523 0.2810 0.0791 0.149 Uiso 1 1 calc R . .
H2C H 0.4833 0.4016 0.0811 0.149 Uiso 1 1 calc R . .
C3 C 0.3194(5) 0.2161(5) 0.3069(5) 0.0652(18) Uani 1 1 d . . .
H3A H 0.3151 0.1465 0.2887 0.078 Uiso 1 1 calc R . .
H3B H 0.2422 0.2632 0.3015 0.078 Uiso 1 1 calc R . .
C4 C 0.3518(6) 0.1948(5) 0.4114(5) 0.082(2) Uani 1 1 d . . .
H4A H 0.2940 0.1596 0.4582 0.099 Uiso 1 1 calc R . .
H4B H 0.3559 0.2638 0.4292 0.099 Uiso 1 1 calc R . .
H4C H 0.4274 0.1468 0.4168 0.099 Uiso 1 1 calc R . .
C5A C 0.4249(11) 0.4821(10) 0.3405(11) 0.059(3) Uiso 0.50 1 d P A 1
H5A H 0.4045 0.4521 0.4134 0.071 Uiso 0.50 1 calc PR A 1
H5B H 0.4695 0.5407 0.3360 0.071 Uiso 0.50 1 calc PR A 1
C5B C 0.4343(11) 0.5122(9) 0.2739(11) 0.056(3) Uiso 0.50 1 d P A 2
H5C H 0.4623 0.5488 0.3205 0.068 Uiso 0.50 1 calc PR A 2
H5D H 0.4555 0.5490 0.2031 0.068 Uiso 0.50 1 calc PR A 2
C6 C 0.3234(6) 0.5239(5) 0.2883(7) 0.122(3) Uani 1 1 d . . .
H6A H 0.2917 0.5978 0.2987 0.147 Uiso 0.50 1 calc PR A 1
H6B H 0.2661 0.4768 0.3149 0.147 Uiso 0.50 1 calc PR A 1
H6C H 0.3422 0.5261 0.2153 0.147 Uiso 0.50 1 calc PR A 1
H6D H 0.2897 0.6017 0.2765 0.147 Uiso 0.50 1 d PR A 2
H6E H 0.3017 0.4888 0.3586 0.147 Uiso 0.50 1 d PR A 2
H6F H 0.2945 0.4901 0.2410 0.147 Uiso 0.50 1 d PR A 2
C7 C 0.6039(5) 0.3634(5) 0.3257(5) 0.0717(19) Uani 1 1 d . A .
H7A H 0.6567 0.4057 0.2778 0.086 Uiso 0.50 1 calc PR B 1
H7B H 0.6011 0.3828 0.3927 0.086 Uiso 0.50 1 calc PR B 1
H7C H 0.5968 0.3374 0.4007 0.086 Uiso 0.50 1 calc PR B 2
H7D H 0.6426 0.4275 0.3103 0.086 Uiso 0.50 1 calc PR B 2
C8A C 0.6495(10) 0.2543(8) 0.3357(9) 0.050(3) Uiso 0.50 1 d P A 1
H8A H 0.7263 0.2394 0.3609 0.061 Uiso 0.50 1 calc PR A 1
H8B H 0.6560 0.2344 0.2692 0.061 Uiso 0.50 1 calc PR A 1
H8C H 0.5989 0.2113 0.3840 0.061 Uiso 0.50 1 calc PR A 1
C8B C 0.6788(9) 0.2737(8) 0.2778(9) 0.040(3) Uiso 0.50 1 d P A 2
H8D H 0.7550 0.2552 0.3044 0.048 Uiso 0.50 1 calc PR A 2
H8E H 0.6872 0.2992 0.2036 0.048 Uiso 0.50 1 calc PR A 2
H8F H 0.6423 0.2090 0.2946 0.048 Uiso 0.50 1 calc PR A 2
H1 H 0.449(6) 0.332(5) 0.266(5) 0.11(2) Uiso 1 1 d . . .
F13 F -0.4371(2) 0.04023(18) 0.2621(2) 0.0400(7) Uani 1 1 d . . .
F14 F -0.5996(2) -0.0696(2) 0.3673(2) 0.0520(8) Uani 1 1 d . . .
F15 F -0.5542(2) -0.2895(2) 0.4166(2) 0.0513(8) Uani 1 1 d . . .
F16 F -0.3504(2) -0.39952(19) 0.3642(2) 0.0400(7) Uani 1 1 d . . .
F22 F 0.0856(2) -0.2183(2) 0.2349(2) 0.0399(7) Uani 1 1 d . . .
F23 F 0.2089(2) -0.2332(2) 0.3861(2) 0.0601(9) Uani 1 1 d . . .
F24 F 0.1398(3) -0.3286(2) 0.5794(2) 0.0685(10) Uani 1 1 d . . .
F25 F -0.0595(3) -0.4062(2) 0.6137(2) 0.0620(9) Uani 1 1 d . . .
F26 F -0.1843(2) -0.3940(2) 0.4635(2) 0.0466(7) Uani 1 1 d . . .
F32 F -0.3200(2) -0.3556(2) 0.1508(2) 0.0448(8) Uani 1 1 d . . .
F33 F -0.2851(3) -0.5264(2) 0.0682(3) 0.0649(10) Uani 1 1 d . . .
F34 F -0.0753(3) -0.6545(2) 0.0612(3) 0.0722(10) Uani 1 1 d . . .
F35 F 0.1017(3) -0.6050(2) 0.1381(2) 0.0612(9) Uani 1 1 d . . .
F36 F 0.0718(2) -0.4312(2) 0.2163(2) 0.0422(7) Uani 1 1 d . . .
F42 F -0.3228(2) -0.13417(19) 0.0486(2) 0.0431(7) Uani 1 1 d . . .
F43 F -0.4084(3) -0.0121(2) -0.1191(2) 0.0594(9) Uani 1 1 d . . .
F44 F -0.3812(3) 0.1985(2) -0.1796(2) 0.0656(9) Uani 1 1 d . . .
F45 F -0.2655(3) 0.2827(2) -0.0663(2) 0.0540(8) Uani 1 1 d . . .
F46 F -0.1825(3) 0.16503(19) 0.1017(2) 0.0480(8) Uani 1 1 d . . .
F52 F -0.2515(2) -0.0113(2) 0.39698(19) 0.0394(7) Uani 1 1 d . . .
F53 F -0.1228(2) 0.0818(2) 0.4801(2) 0.0501(8) Uani 1 1 d . . .
F54 F 0.0779(2) 0.1333(2) 0.3831(2) 0.0618(9) Uani 1 1 d . . .
F55 F 0.1486(2) 0.0847(2) 0.1983(2) 0.0614(9) Uani 1 1 d . . .
F56 F 0.0204(2) -0.0103(2) 0.1131(2) 0.0422(7) Uani 1 1 d . . .
O10 O -0.1255(2) -0.1805(2) 0.1692(2) 0.0251(7) Uani 1 1 d . . .
C10 C -0.0643(4) -0.1907(3) 0.0715(4) 0.0367(13) Uani 1 1 d . . .
H10A H -0.0573 -0.1181 0.0307 0.044 Uiso 1 1 calc R . .
H10B H -0.1070 -0.2265 0.0358 0.044 Uiso 1 1 calc R . .
H10C H 0.0129 -0.2344 0.0820 0.044 Uiso 1 1 calc R . .
C11 C -0.2792(4) -0.2369(3) 0.2882(3) 0.0241(11) Uani 1 1 d . . .
C12 C -0.3033(4) -0.1231(3) 0.2606(3) 0.0250(11) Uani 1 1 d . . .
C13 C -0.4110(4) -0.0696(3) 0.2882(3) 0.0286(11) Uani 1 1 d . . .
C14 C -0.4944(4) -0.1240(4) 0.3411(4) 0.0336(12) Uani 1 1 d . . .
C15 C -0.4707(4) -0.2351(4) 0.3660(4) 0.0330(12) Uani 1 1 d . . .
C16 C -0.3650(4) -0.2891(3) 0.3393(3) 0.0294(12) Uani 1 1 d . . .
C21 C -0.0611(4) -0.2994(3) 0.3401(4) 0.0271(11) Uani 1 1 d . . .
C22 C 0.0426(4) -0.2628(4) 0.3277(4) 0.0314(12) Uani 1 1 d . . .
C23 C 0.1089(4) -0.2705(4) 0.4058(4) 0.0378(13) Uani 1 1 d . . .
C24 C 0.0753(5) -0.3195(4) 0.5024(4) 0.0432(14) Uani 1 1 d . . .
C25 C -0.0247(5) -0.3591(4) 0.5193(4) 0.0398(13) Uani 1 1 d . . .
C26 C -0.0883(4) -0.3495(4) 0.4398(4) 0.0335(12) Uani 1 1 d . . .
C31 C -0.1274(4) -0.3869(3) 0.1951(3) 0.0259(11) Uani 1 1 d . . .
C32 C -0.2129(4) -0.4163(4) 0.1530(4) 0.0325(12) Uani 1 1 d . . .
C33 C -0.1973(5) -0.5040(4) 0.1090(4) 0.0425(14) Uani 1 1 d . . .
C34 C -0.0923(5) -0.5685(4) 0.1055(4) 0.0457(15) Uani 1 1 d . . .
C35 C -0.0031(5) -0.5432(4) 0.1438(4) 0.0406(13) Uani 1 1 d . . .
C36 C -0.0223(4) -0.4534(4) 0.1856(4) 0.0309(12) Uani 1 1 d . . .
C41 C -0.2454(4) 0.0073(3) 0.0849(3) 0.0266(11) Uani 1 1 d . . .
C42 C -0.3067(4) -0.0296(3) 0.0228(4) 0.0300(12) Uani 1 1 d . . .
C43 C -0.3515(4) 0.0306(4) -0.0631(4) 0.0393(13) Uani 1 1 d . . .
C44 C -0.3367(4) 0.1364(4) -0.0950(4) 0.0405(13) Uani 1 1 d . . .
C45 C -0.2793(4) 0.1787(4) -0.0369(4) 0.0391(13) Uani 1 1 d . . .
C46 C -0.2362(4) 0.1146(4) 0.0493(4) 0.0312(12) Uani 1 1 d . . .
C51 C -0.1225(4) -0.0177(3) 0.2488(3) 0.0248(11) Uani 1 1 d . . .
C52 C -0.1519(4) 0.0083(3) 0.3434(4) 0.0289(11) Uani 1 1 d . . .
C53 C -0.0872(4) 0.0587(4) 0.3889(4) 0.0334(12) Uani 1 1 d . . .
C54 C 0.0136(5) 0.0836(4) 0.3404(4) 0.0414(14) Uani 1 1 d . . .
C55 C 0.0490(4) 0.0584(4) 0.2489(4) 0.0388(13) Uani 1 1 d . . .
C56 C -0.0181(4) 0.0092(3) 0.2055(4) 0.0307(12) Uani 1 1 d . . .
B1 B -0.1485(4) -0.2819(4) 0.2502(4) 0.0258(13) Uani 1 1 d . . .
B2 B -0.2016(4) -0.0726(4) 0.1921(4) 0.0265(13) Uani 1 1 d . . .

loop_
_atom_site_aniso_label
_atom_site_aniso_U_11
_atom_site_aniso_U_22
_atom_site_aniso_U_33
_atom_site_aniso_U_23
_atom_site_aniso_U_13
_atom_site_aniso_U_12
O1 0.048(2) 0.052(2) 0.055(3) -0.015(2) 0.001(2) -0.0236(19)
O2 0.048(3) 0.042(2) 0.166(5) -0.046(3) -0.030(3) -0.001(2)
C1 0.092(6) 0.100(5) 0.044(5) -0.013(4) -0.021(4) -0.020(4)
C2 0.078(6) 0.222(10) 0.052(6) -0.004(6) 0.013(5) -0.017(6)
C3 0.046(4) 0.064(4) 0.088(6) -0.012(4) 0.009(4) -0.029(3)
C4 0.118(6) 0.074(4) 0.052(5) 0.001(4) 0.022(4) -0.045(4)
C6 0.084(6) 0.061(5) 0.207(10) -0.026(5) 0.000(6) 0.013(4)
C7 0.055(4) 0.076(5) 0.096(6) -0.028(4) -0.019(4) -0.021(4)
F13 0.0370(17) 0.0261(14) 0.056(2) -0.0100(13) -0.0077(14) -0.0002(12)
F14 0.0306(18) 0.0534(18) 0.069(2) -0.0158(16) 0.0058(16) -0.0035(14)
F15 0.0327(18) 0.0548(18) 0.067(2) -0.0088(16) 0.0060(15) -0.0206(15)
F16 0.0388(17) 0.0280(15) 0.054(2) -0.0027(13) -0.0040(14) -0.0157(13)
F22 0.0287(16) 0.0471(17) 0.044(2) -0.0041(14) 0.0000(14) -0.0141(13)
F23 0.0329(19) 0.078(2) 0.082(3) -0.0307(19) -0.0122(17) -0.0186(17)
F24 0.066(2) 0.088(2) 0.060(2) -0.0187(18) -0.0377(19) -0.0111(19)
F25 0.076(2) 0.072(2) 0.034(2) 0.0049(16) -0.0188(17) -0.0151(18)
F26 0.0465(19) 0.0515(17) 0.0394(19) 0.0079(14) -0.0081(15) -0.0205(15)
F32 0.0388(18) 0.0463(16) 0.058(2) -0.0214(14) -0.0185(15) -0.0065(14)
F33 0.064(2) 0.072(2) 0.083(3) -0.0452(19) -0.0107(19) -0.0292(18)
F34 0.087(3) 0.0525(18) 0.093(3) -0.0479(19) 0.015(2) -0.0237(18)
F35 0.054(2) 0.0439(17) 0.083(3) -0.0257(17) 0.0061(18) 0.0048(16)
F36 0.0337(17) 0.0414(16) 0.052(2) -0.0134(14) -0.0059(14) -0.0024(13)
F42 0.0553(19) 0.0330(15) 0.0468(19) -0.0039(13) -0.0196(15) -0.0171(14)
F43 0.075(2) 0.0564(18) 0.056(2) -0.0064(16) -0.0362(18) -0.0211(17)
F44 0.082(2) 0.0565(19) 0.053(2) 0.0131(16) -0.0359(19) -0.0104(18)
F45 0.072(2) 0.0270(16) 0.058(2) 0.0105(13) -0.0154(17) -0.0134(15)
F46 0.077(2) 0.0296(15) 0.044(2) -0.0015(13) -0.0193(16) -0.0245(15)
F52 0.0439(18) 0.0483(17) 0.0315(18) -0.0119(13) 0.0025(14) -0.0205(14)
F53 0.063(2) 0.0581(18) 0.041(2) -0.0256(15) -0.0065(16) -0.0184(16)
F54 0.052(2) 0.073(2) 0.081(3) -0.0361(19) -0.0154(18) -0.0295(17)
F55 0.043(2) 0.080(2) 0.076(3) -0.0310(19) 0.0098(18) -0.0373(17)
F56 0.0468(18) 0.0501(17) 0.0350(19) -0.0137(14) 0.0095(14) -0.0231(14)
O10 0.0296(18) 0.0224(16) 0.0244(19) -0.0054(14) 0.0003(15) -0.0085(14)
C10 0.044(3) 0.030(3) 0.037(3) -0.005(2) 0.004(3) -0.015(2)
C11 0.024(3) 0.023(2) 0.026(3) -0.003(2) -0.006(2) -0.008(2)
C12 0.028(3) 0.027(2) 0.024(3) -0.006(2) -0.013(2) -0.006(2)
C13 0.029(3) 0.022(3) 0.033(3) -0.005(2) -0.006(2) 0.000(2)
C14 0.019(3) 0.044(3) 0.041(3) -0.016(3) 0.001(2) -0.007(2)
C15 0.024(3) 0.040(3) 0.040(3) -0.008(2) 0.003(2) -0.021(2)
C16 0.034(3) 0.022(3) 0.035(3) -0.003(2) -0.011(3) -0.009(2)
C21 0.031(3) 0.024(2) 0.028(3) -0.010(2) -0.006(2) -0.001(2)
C22 0.026(3) 0.035(3) 0.036(3) -0.012(2) -0.005(3) -0.004(2)
C23 0.021(3) 0.042(3) 0.056(4) -0.021(3) -0.006(3) -0.004(2)
C24 0.041(4) 0.050(3) 0.044(4) -0.016(3) -0.021(3) -0.005(3)
C25 0.047(4) 0.035(3) 0.035(4) 0.000(3) -0.016(3) -0.003(3)
C26 0.024(3) 0.037(3) 0.042(4) -0.012(3) -0.007(3) -0.005(2)
C31 0.034(3) 0.023(2) 0.021(3) 0.001(2) -0.003(2) -0.011(2)
C32 0.035(3) 0.029(3) 0.033(3) -0.005(2) -0.004(2) -0.005(2)
C33 0.045(4) 0.044(3) 0.047(4) -0.016(3) -0.007(3) -0.018(3)
C34 0.065(4) 0.027(3) 0.048(4) -0.017(3) 0.012(3) -0.017(3)
C35 0.041(4) 0.030(3) 0.048(4) -0.011(3) 0.005(3) -0.002(3)
C36 0.036(3) 0.027(3) 0.031(3) -0.003(2) -0.001(2) -0.014(2)
C41 0.030(3) 0.024(3) 0.024(3) -0.001(2) -0.001(2) -0.007(2)
C42 0.039(3) 0.020(2) 0.030(3) 0.000(2) -0.004(2) -0.009(2)
C43 0.044(3) 0.042(3) 0.038(3) -0.009(3) -0.020(3) -0.010(3)
C44 0.047(3) 0.040(3) 0.028(3) 0.006(2) -0.015(3) 0.000(3)
C45 0.050(4) 0.026(3) 0.039(4) 0.002(2) -0.006(3) -0.011(2)
C46 0.038(3) 0.030(3) 0.027(3) -0.006(2) -0.005(2) -0.009(2)
C51 0.034(3) 0.017(2) 0.023(3) -0.001(2) -0.004(2) -0.008(2)
C52 0.025(3) 0.029(3) 0.034(3) -0.006(2) -0.004(2) -0.009(2)
C53 0.037(3) 0.037(3) 0.032(3) -0.015(2) -0.005(3) -0.009(3)
C54 0.043(4) 0.040(3) 0.052(4) -0.019(3) -0.018(3) -0.012(3)
C55 0.029(3) 0.045(3) 0.047(4) -0.013(3) 0.002(3) -0.016(3)
C56 0.031(3) 0.029(3) 0.035(3) -0.011(2) 0.004(2) -0.011(2)
B1 0.031(3) 0.023(3) 0.025(3) 0.000(2) -0.008(3) -0.009(2)
B2 0.027(3) 0.024(3) 0.030(4) -0.011(2) -0.001(3) -0.003(2)

loop_
_atom_type_symbol
_atom_type_description
_atom_type_scat_dispersion_real
_atom_type_scat_dispersion_imag
_atom_type_scat_source
C C 0.0033 0.0016 'International Tables Vol C Tables 4.2.6.8 and 6.1.1.4'
H H 0.0000 0.0000 'International Tables Vol C Tables 4.2.6.8 and 6.1.1.4'
B B 0.0013 0.0007 'International Tables Vol C Tables 4.2.6.8 and 6.1.1.4'
O O 0.0106 0.0060 'International Tables Vol C Tables 4.2.6.8 and 6.1.1.4'
F F 0.0171 0.0103 'International Tables Vol C Tables 4.2.6.8 and 6.1.1.4'

loop_
_geom_angle_atom_site_label_1
_geom_angle_atom_site_label_2
_geom_angle_atom_site_label_3
_geom_angle
C1 O1 C3 115.8(5)
C1 O1 H1 119(3)
C3 O1 H1 118(3)
C7 O2 C5A 110.7(6)
C7 O2 C5B 121.3(6)
C5A O2 C5B 35.0(6)
C7 O2 H1 121(3)
C5A O2 H1 121(3)
C5B O2 H1 118(3)
C2 C1 O1 112.4(6)
O1 C3 C4 110.0(5)
C6 C5A O2 107.3(9)
C6 C5B O2 113.5(9)
C5B C6 C5A 38.3(7)
C8A C7 O2 115.2(6)
C8A C7 C8B 32.4(6)
O2 C7 C8B 113.1(6)
C10 O10 B1 121.1(3)
C10 O10 B2 124.2(3)
B1 O10 B2 112.7(3)
C16 C11 C12 118.0(4)
C16 C11 B1 131.7(4)
C12 C11 B1 110.3(4)
C13 C12 C11 118.7(4)
C13 C12 B2 127.9(4)
C11 C12 B2 113.3(4)
F13 C13 C14 117.9(4)
F13 C13 C12 120.0(4)
C14 C13 C12 122.0(4)
F14 C14 C13 120.9(4)
F14 C14 C15 120.2(4)
C13 C14 C15 118.9(4)
F15 C15 C16 121.1(4)
F15 C15 C14 119.0(4)
C16 C15 C14 119.9(4)
C15 C16 F16 115.8(4)
C15 C16 C11 122.6(4)
F16 C16 C11 121.6(4)
C22 C21 C26 112.5(4)
C22 C21 B1 125.5(4)
C26 C21 B1 122.0(4)
F22 C22 C23 115.5(5)
F22 C22 C21 120.4(4)
C23 C22 C21 124.1(5)
F23 C23 C24 120.2(5)
F23 C23 C22 119.8(5)
C24 C23 C22 119.9(5)
F24 C24 C25 120.6(5)
F24 C24 C23 120.6(5)
C25 C24 C23 118.8(5)
F25 C25 C24 119.5(5)
F25 C25 C26 121.0(5)
C24 C25 C26 119.5(5)
F26 C26 C25 115.2(5)
F26 C26 C21 119.6(4)
C25 C26 C21 125.1(5)
C36 C31 C32 113.1(4)
C36 C31 B1 123.3(4)
C32 C31 B1 123.6(4)
F32 C32 C33 115.1(4)
F32 C32 C31 120.6(4)
C33 C32 C31 124.3(4)
F33 C33 C34 119.9(4)
F33 C33 C32 120.6(5)
C34 C33 C32 119.5(5)
F34 C34 C33 120.1(5)
F34 C34 C35 120.3(5)
C33 C34 C35 119.5(4)
F35 C35 C34 119.7(4)
F35 C35 C36 121.3(5)
C34 C35 C36 118.9(5)
F36 C36 C35 114.9(4)
F36 C36 C31 120.4(4)
C35 C36 C31 124.6(4)
C46 C41 C42 112.2(4)
C46 C41 B2 127.3(4)
C42 C41 B2 120.4(4)
C43 C42 F42 116.1(4)
C43 C42 C41 125.1(4)
F42 C42 C41 118.8(4)
F43 C43 C42 121.1(4)
F43 C43 C44 119.5(5)
C42 C43 C44 119.4(4)
F44 C44 C45 120.6(5)
F44 C44 C43 120.6(5)
C45 C44 C43 118.7(5)
F45 C45 C46 121.0(4)
F45 C45 C44 119.5(5)
C46 C45 C44 119.5(4)
F46 C46 C45 114.6(4)
F46 C46 C41 120.3(4)
C45 C46 C41 125.1(4)
C56 C51 C52 112.5(4)
C56 C51 B2 122.7(4)
C52 C51 B2 124.8(4)
F52 C52 C53 114.5(4)
F52 C52 C51 120.9(4)
C53 C52 C51 124.5(5)
F53 C53 C54 120.3(4)
F53 C53 C52 120.6(4)
C54 C53 C52 119.1(5)
F54 C54 C55 120.2(5)
F54 C54 C53 120.2(5)
C55 C54 C53 119.6(4)
C54 C55 F55 120.4(4)
C54 C55 C56 119.7(5)
F55 C55 C56 119.9(4)
F56 C56 C55 116.5(4)
F56 C56 C51 118.9(4)
C55 C56 C51 124.6(4)
O10 B1 C11 98.7(3)
O10 B1 C31 108.8(4)
C11 B1 C31 116.9(4)
O10 B1 C21 107.4(3)
C11 B1 C21 111.2(4)
C31 B1 C21 112.6(3)
O10 B2 C12 98.4(3)
O10 B2 C51 106.9(3)
C12 B2 C51 116.3(4)
O10 B2 C41 109.5(3)
C12 B2 C41 111.8(4)
C51 B2 C41 112.7(4)

loop_
_geom_bond_atom_site_label_1
_geom_bond_atom_site_label_2
_geom_bond_distance
O1 C1 1.441(6)
O1 C3 1.450(6)
O1 H1 1.21(7)
O2 C7 1.390(6)
O2 C5A 1.483(11)
O2 C5B 1.504(11)
O2 H1 1.18(7)
C1 C2 1.427(9)
C3 C4 1.462(8)
C5A C6 1.420(13)
C5B C6 1.289(13)
C7 C8A 1.375(10)
C7 C8B 1.521(10)
F13 C13 1.351(4)
F14 C14 1.350(5)
F15 C15 1.351(5)
F16 C16 1.357(4)
F22 C22 1.337(5)
F23 C23 1.341(5)
F24 C24 1.339(5)
F25 C25 1.334(6)
F26 C26 1.346(5)
F32 C32 1.349(5)
F33 C33 1.347(5)
F34 C34 1.342(5)
F35 C35 1.336(5)
F36 C36 1.343(5)
F42 C42 1.351(4)
F43 C43 1.342(5)
F44 C44 1.335(5)
F45 C45 1.336(5)
F46 C46 1.349(5)
F52 C52 1.344(5)
F53 C53 1.331(5)
F54 C54 1.341(5)
F55 C55 1.353(5)
F56 C56 1.337(5)
O10 C10 1.445(5)
O10 B1 1.541(6)
O10 B2 1.563(5)
C11 C16 1.359(6)
C11 C12 1.398(6)
C11 B1 1.605(7)
C12 C13 1.373(6)
C12 B2 1.579(7)
C13 C14 1.358(6)
C14 C15 1.364(6)
C15 C16 1.354(6)
C21 C22 1.380(6)
C21 C26 1.382(6)
C21 B1 1.645(6)
C22 C23 1.370(6)
C23 C24 1.361(7)
C24 C25 1.357(7)
C25 C26 1.359(6)
C31 C36 1.371(6)
C31 C32 1.378(6)
C31 B1 1.645(6)
C32 C33 1.359(6)
C33 C34 1.351(7)
C34 C35 1.360(7)
C35 C36 1.362(6)
C41 C46 1.370(6)
C41 C42 1.392(6)
C41 B2 1.646(7)
C42 C43 1.343(6)
C43 C44 1.365(6)
C44 C45 1.364(6)
C45 C46 1.353(6)
C51 C56 1.376(6)
C51 C52 1.380(6)
C51 B2 1.633(6)
C52 C53 1.375(6)
C53 C54 1.351(7)
C54 C55 1.346(6)
C55 C56 1.368(6)

loop_
_geom_torsion_atom_site_label_1
_geom_torsion_atom_site_label_2
_geom_torsion_atom_site_label_3
_geom_torsion_atom_site_label_4
_geom_torsion
C3 O1 C1 C2 -175.2(6)
C1 O1 C3 C4 175.0(5)
C7 O2 C5A C6 169.3(8)
C5B O2 C5A C6 54.1(11)
C7 O2 C5B C6 -149.8(9)
C5A O2 C5B C6 -68.2(13)
O2 C5B C6 C5A 63.7(12)
O2 C5A C6 C5B -60.8(11)
C5A O2 C7 C8A 144.3(9)
C5B O2 C7 C8A -178.4(9)
C5A O2 C7 C8B 179.8(8)
C5B O2 C7 C8B -142.9(9)
C16 C11 C12 C13 1.4(6)
B1 C11 C12 C13 -179.1(4)
C16 C11 C12 B2 -174.0(4)
B1 C11 C12 B2 5.5(5)
C11 C12 C13 F13 -179.6(4)
B2 C12 C13 F13 -4.9(6)
C11 C12 C13 C14 -0.1(6)
B2 C12 C13 C14 174.6(4)
F13 C13 C14 F14 -0.5(6)
C12 C13 C14 F14 180.0(4)
F13 C13 C14 C15 178.4(4)
C12 C13 C14 C15 -1.1(7)
F14 C14 C15 F15 0.3(7)
C13 C14 C15 F15 -178.6(4)
F14 C14 C15 C16 179.9(4)
C13 C14 C15 C16 1.0(7)
F15 C15 C16 F16 1.6(6)
C14 C15 C16 F16 -177.9(4)
F15 C15 C16 C11 179.9(4)
C14 C15 C16 C11 0.3(7)
C12 C11 C16 C15 -1.5(6)
B1 C11 C16 C15 179.0(4)
C12 C11 C16 F16 176.6(4)
B1 C11 C16 F16 -2.8(7)
C26 C21 C22 F22 175.9(4)
B1 C21 C22 F22 -7.0(6)
C26 C21 C22 C23 -2.9(6)
B1 C21 C22 C23 174.3(4)
F22 C22 C23 F23 0.9(6)
C21 C22 C23 F23 179.6(4)
F22 C22 C23 C24 -176.8(4)
C21 C22 C23 C24 2.0(7)
F23 C23 C24 F24 1.6(7)
C22 C23 C24 F24 179.3(4)
F23 C23 C24 C25 -178.2(4)
C22 C23 C24 C25 -0.5(7)
F24 C24 C25 F25 0.9(7)
C23 C24 C25 F25 -179.3(4)
F24 C24 C25 C26 -179.6(4)
C23 C24 C25 C26 0.3(7)
F25 C25 C26 F26 -2.3(6)
C24 C25 C26 F26 178.2(4)
F25 C25 C26 C21 178.1(4)
C24 C25 C26 C21 -1.4(7)
C22 C21 C26 F26 -177.0(4)
B1 C21 C26 F26 5.8(6)
C22 C21 C26 C25 2.6(6)
B1 C21 C26 C25 -174.7(4)
C36 C31 C32 F32 -176.3(4)
B1 C31 C32 F32 3.2(7)
C36 C31 C32 C33 1.9(7)
B1 C31 C32 C33 -178.7(5)
F32 C32 C33 F33 -0.8(7)
C31 C32 C33 F33 -179.0(5)
F32 C32 C33 C34 178.6(4)
C31 C32 C33 C34 0.4(8)
F33 C33 C34 F34 0.2(7)
C32 C33 C34 F34 -179.2(5)
F33 C33 C34 C35 177.8(5)
C32 C33 C34 C35 -1.6(8)
F34 C34 C35 F35 -0.6(8)
C33 C34 C35 F35 -178.2(4)
F34 C34 C35 C36 178.1(4)
C33 C34 C35 C36 0.5(8)
F35 C35 C36 F36 2.2(7)
C34 C35 C36 F36 -176.5(5)
F35 C35 C36 C31 -179.3(4)
C34 C35 C36 C31 2.1(8)
C32 C31 C36 F36 175.3(4)
B1 C31 C36 F36 -4.1(7)
C32 C31 C36 C35 -3.1(7)
B1 C31 C36 C35 177.5(5)
C46 C41 C42 C43 0.7(7)
B2 C41 C42 C43 176.3(4)
C46 C41 C42 F42 -180.0(4)
B2 C41 C42 F42 -4.3(6)
F42 C42 C43 F43 -0.1(7)
C41 C42 C43 F43 179.2(4)
F42 C42 C43 C44 -178.7(4)
C41 C42 C43 C44 0.6(8)
F43 C43 C44 F44 2.0(7)
C42 C43 C44 F44 -179.4(5)
F43 C43 C44 C45 179.6(5)
C42 C43 C44 C45 -1.8(8)
F44 C44 C45 F45 -1.5(7)
C43 C44 C45 F45 -179.0(4)
F44 C44 C45 C46 179.2(5)
C43 C44 C45 C46 1.6(8)
F45 C45 C46 F46 1.5(7)
C44 C45 C46 F46 -179.1(4)
F45 C45 C46 C41 -179.6(4)
C44 C45 C46 C41 -0.2(8)
C42 C41 C46 F46 177.9(4)
B2 C41 C46 F46 2.7(7)
C42 C41 C46 C45 -0.9(7)
B2 C41 C46 C45 -176.2(5)
C56 C51 C52 F52 179.5(4)
B2 C51 C52 F52 0.3(6)
C56 C51 C52 C53 2.0(6)
B2 C51 C52 C53 -177.2(4)
F52 C52 C53 F53 1.7(6)
C51 C52 C53 F53 179.3(4)
F52 C52 C53 C54 -178.9(4)
C51 C52 C53 C54 -1.3(7)
F53 C53 C54 F54 -1.0(7)
C52 C53 C54 F54 179.6(4)
F53 C53 C54 C55 179.1(4)
C52 C53 C54 C55 -0.2(8)
F54 C54 C55 F55 -1.1(8)
C53 C54 C55 F55 178.7(5)
F54 C54 C55 C56 -179.1(4)
C53 C54 C55 C56 0.8(8)
C54 C55 C56 F56 177.9(4)
F55 C55 C56 F56 -0.1(7)
C54 C55 C56 C51 0.1(8)
F55 C55 C56 C51 -177.8(4)
C52 C51 C56 F56 -179.1(4)
B2 C51 C56 F56 0.1(6)
C52 C51 C56 C55 -1.4(7)
B2 C51 C56 C55 177.8(4)
C10 O10 B1 C11 -138.1(3)
B2 O10 B1 C11 26.4(4)
C10 O10 B1 C31 -15.7(5)
B2 O10 B1 C31 148.8(3)
C10 O10 B1 C21 106.4(4)
B2 O10 B1 C21 -89.2(4)
C16 C11 B1 O10 160.7(4)
C12 C11 B1 O10 -18.8(4)
C16 C11 B1 C31 44.4(7)
C12 C11 B1 C31 -135.1(4)
C16 C11 B1 C21 -86.8(6)
C12 C11 B1 C21 93.7(4)
C36 C31 B1 O10 89.0(5)
C32 C31 B1 O10 -90.3(5)
C36 C31 B1 C11 -160.4(4)
C32 C31 B1 C11 20.2(7)
C36 C31 B1 C21 -29.8(6)
C32 C31 B1 C21 150.8(4)
C22 C21 B1 O10 -24.6(5)
C26 C21 B1 O10 152.3(4)
C22 C21 B1 C11 -131.6(4)
C26 C21 B1 C11 45.3(5)
C22 C21 B1 C31 95.1(5)
C26 C21 B1 C31 -88.1(5)
C10 O10 B2 C12 140.4(4)
B1 O10 B2 C12 -23.5(4)
C10 O10 B2 C51 -98.8(4)
B1 O10 B2 C51 97.3(4)
C10 O10 B2 C41 23.6(5)
B1 O10 B2 C41 -140.3(4)
C13 C12 B2 O10 -164.6(4)
C11 C12 B2 O10 10.3(4)
C13 C12 B2 C51 81.7(5)
C11 C12 B2 C51 -103.4(4)
C13 C12 B2 C41 -49.7(6)
C11 C12 B2 C41 125.2(4)
C56 C51 B2 O10 57.7(5)
C52 C51 B2 O10 -123.2(4)
C56 C51 B2 C12 166.4(4)
C52 C51 B2 C12 -14.5(6)
C56 C51 B2 C41 -62.7(5)
C52 C51 B2 C41 116.5(5)
C46 C41 B2 O10 -128.6(4)
C42 C41 B2 O10 56.5(5)
C46 C41 B2 C12 123.5(5)
C42 C41 B2 C12 -51.5(5)
C46 C41 B2 C51 -9.8(6)
C42 C41 B2 C51 175.3(4)
